data_8100044
loop_
_publ_author_name
'Gholivand, Khodayar'
'Alavi, Maryam Daneshvar'
'Pourayoubi, Mehrdad'

_publ_section_title
;
Crystal structure of N,N',N''-tris(2-pyridinyl)phosphoric triamide, 
(NC~5~H~4~NH)~3~PO
;
_journal_issue 2
_journal_name_full 'Zeitschrift f\"ur Kristallographie - New Crystal Structures'
_journal_page_first 124
_journal_page_last 126
_journal_volume 219
_journal_year 2004
_chemical_formula_moiety 'C15 H15 N6 O P'
_chemical_formula_sum 'C15 H15 N6 O P'
_chemical_formula_weight 326.30
_chemical_melting_point 208
_space_group_IT_number 14
_symmetry_cell_setting monoclinic
_symmetry_space_group_name_Hall '-P 2yn'
_symmetry_space_group_name_H-M 'P 1 21/n 1'
_cell_angle_alpha 90.00
_cell_angle_beta 92.314(4)
_cell_angle_gamma 90.00
_cell_formula_units_Z 8
_cell_length_a 10.5575(17)
_cell_length_b 13.448(2)
_cell_length_c 21.814(4)
_cell_measurement_temperature 120(2)
_cell_volume 3094.7(9)
_diffrn_ambient_temperature 120(2)
_exptl_crystal_density_diffrn 1.401
_cod_depositor_comments
;
The following automatic conversions were performed:
'_symmetry_cell_setting' value 'Monoclinic' changed to 'monoclinic'
according to '/home/saulius/struct/CIF-dictionaries/cif_core.dic'
dictionary named 'cif_core.dic' version 2.4.1 from 2010-06-29.

Automatic conversion script
Id: cif_fix_enum 1527 2010-12-29 10:47:43Z saulius 
;
_cod_original_sg_symbol_H-M 'P 21/n'
_cod_database_code 8100044

loop_
_symmetry_equiv_pos_as_xyz
'x, y, z'
'-x+1/2, y+1/2, -z+1/2'
'-x, -y, -z'
'x-1/2, -y-1/2, z-1/2'

loop_
_atom_site_label
_atom_site_type_symbol
_atom_site_fract_x
_atom_site_fract_y
_atom_site_fract_z
_atom_site_U_iso_or_equiv
_atom_site_adp_type
_atom_site_occupancy
_atom_site_symmetry_multiplicity
_atom_site_Wyckoff_symbol
_atom_site_calc_flag
_atom_site_refinement_flags
_atom_site_disorder_assembly
_atom_site_disorder_group
P1 P 0.45919(6) 0.94907(4) 0.74559(3) 0.02762(15) Uani 1 4 e d . . .
P1A P 0.68298(6) 0.80953(4) 0.37618(3) 0.02902(15) Uani 1 4 e d . . .
O2 O 0.52452(15) 1.04418(12) 0.73583(8) 0.0332(4) Uani 1 4 e d . . .
O2A O 0.65910(16) 0.91235(12) 0.39567(8) 0.0359(4) Uani 1 4 e d . . .
N3 N 0.54852(18) 0.85074(15) 0.73651(10) 0.0309(5) Uani 1 4 e d . . .
H3 H 0.5394 0.8027 0.7591 0.039(8) Uiso 1 4 e d R . .
N3A N 0.69100(19) 0.72743(15) 0.43174(9) 0.0304(4) Uani 1 4 e d . . .
H3A H 0.7457 0.6874 0.4316 0.035(8) Uiso 1 4 e d R . .
C4A C 0.5949(2) 0.70563(18) 0.47181(11) 0.0304(5) Uani 1 4 e d . . .
C4 C 0.6209(2) 0.82943(18) 0.68623(12) 0.0323(5) Uani 1 4 e d . . .
N5 N 0.6852(2) 0.74451(17) 0.69106(11) 0.0411(5) Uani 1 4 e d . . .
N5A N 0.6092(2) 0.62277(18) 0.50496(11) 0.0454(6) Uani 1 4 e d . . .
C6 C 0.7578(3) 0.7205(3) 0.64441(17) 0.0581(9) Uani 1 4 e d . . .
H6 H 0.8038 0.6616 0.6473 0.070 Uiso 1 4 e calc R . .
C6A C 0.5219(3) 0.6026(3) 0.54709(14) 0.0513(8) Uani 1 4 e d . . .
H6A H 0.5304 0.5452 0.5707 0.062 Uiso 1 4 e calc R . .
C7A C 0.4208(3) 0.6651(3) 0.55581(14) 0.0535(8) Uani 1 4 e d . . .
H7A H 0.3631 0.6515 0.5858 0.064 Uiso 1 4 e calc R . .
C7 C 0.7687(3) 0.7774(3) 0.59265(17) 0.0636(10) Uani 1 4 e d . . .
H7 H 0.8211 0.7577 0.5616 0.076 Uiso 1 4 e calc R . .
C8 C 0.7002(3) 0.8642(3) 0.58804(15) 0.0576(9) Uani 1 4 e d . . .
H8 H 0.7047 0.9041 0.5534 0.069 Uiso 1 4 e calc R . .
C8A C 0.4075(3) 0.7466(3) 0.51973(15) 0.0576(9) Uani 1 4 e d . . .
H8A H 0.3380 0.7881 0.5240 0.069 Uiso 1 4 e calc R . .
C9A C 0.4952(2) 0.7690(2) 0.47702(12) 0.0406(6) Uani 1 4 e d . . .
H9A H 0.4868 0.8254 0.4525 0.049 Uiso 1 4 e calc R . .
C9 C 0.6245(3) 0.8913(2) 0.63538(13) 0.0447(7) Uani 1 4 e d . . .
H9 H 0.5772 0.9496 0.6333 0.054 Uiso 1 4 e calc R . .
N10 N 0.40554(18) 0.93240(15) 0.81497(9) 0.0300(4) Uani 1 4 e d . . .
H10 H 0.3224 0.9092 0.8197 0.037(7) Uiso 1 4 e d R . .
N10A N 0.81978(18) 0.79671(14) 0.34315(9) 0.0296(4) Uani 1 4 e d . . .
H10A H 0.8213 0.7701 0.3098 0.032(7) Uiso 1 4 e d R . .
C11A C 0.9383(2) 0.82615(17) 0.36646(11) 0.0297(5) Uani 1 4 e d . . .
C11 C 0.4798(2) 0.92520(17) 0.86907(11) 0.0296(5) Uani 1 4 e d . . .
N12A N 1.03449(19) 0.80372(15) 0.33108(10) 0.0347(5) Uani 1 4 e d . . .
N12 N 0.41862(19) 0.89702(15) 0.91845(9) 0.0323(5) Uani 1 4 e d . . .
C13 C 0.4868(3) 0.88515(19) 0.97090(13) 0.0399(6) Uani 1 4 e d . . .
H13 H 0.4443 0.8656 1.0054 0.048 Uiso 1 4 e calc R . .
C13A C 1.1514(2) 0.8315(2) 0.35030(14) 0.0427(7) Uani 1 4 e d . . .
H13A H 1.2186 0.8163 0.3256 0.051 Uiso 1 4 e calc R . .
C14 C 0.6149(3) 0.8999(2) 0.97714(14) 0.0454(7) Uani 1 4 e d . . .
H14 H 0.6586 0.8896 1.0144 0.055 Uiso 1 4 e calc R . .
C14A C 1.1774(3) 0.8811(2) 0.40422(15) 0.0467(7) Uani 1 4 e d . . .
H14A H 1.2599 0.8997 0.4157 0.056 Uiso 1 4 e calc R . .
C15A C 1.0770(3) 0.9028(2) 0.44124(14) 0.0443(7) Uani 1 4 e d . . .
H15A H 1.0912 0.9356 0.4784 0.053 Uiso 1 4 e calc R . .
C15 C 0.6765(3) 0.9306(2) 0.92594(14) 0.0457(7) Uani 1 4 e d . . .
H15 H 0.7636 0.9414 0.9284 0.055 Uiso 1 4 e calc R . .
C16 C 0.6095(2) 0.94550(19) 0.87122(12) 0.0365(6) Uani 1 4 e d . . .
H16 H 0.6495 0.9684 0.8367 0.044 Uiso 1 4 e calc R . .
C16A C 0.9559(3) 0.87513(19) 0.42225(12) 0.0381(6) Uani 1 4 e d . . .
H16A H 0.8873 0.8890 0.4463 0.046 Uiso 1 4 e calc R . .
N17 N 0.33233(18) 0.94435(15) 0.69884(9) 0.0309(5) Uani 1 4 e d . . .
H17 H 0.3328 0.9911 0.6722 0.026(6) Uiso 1 4 e d R . .
N17A N 0.57353(19) 0.77563(15) 0.32465(9) 0.0313(5) Uani 1 4 e d . . .
H17A H 0.5318 0.8208 0.3095 0.027(7) Uiso 1 4 e d R . .
C18 C 0.2603(2) 0.86177(17) 0.68105(11) 0.0286(5) Uani 1 4 e d . . .
C18A C 0.5404(2) 0.67940(17) 0.30760(11) 0.0284(5) Uani 1 4 e d . . .
N19A N 0.62240(18) 0.60668(15) 0.32173(9) 0.0302(4) Uani 1 4 e d . . .
N19 N 0.26771(18) 0.78016(14) 0.71530(9) 0.0294(4) Uani 1 4 e d . . .
C20 C 0.1958(2) 0.70228(18) 0.69684(11) 0.0312(5) Uani 1 4 e d . . .
H20 H 0.2001 0.6447 0.7204 0.037 Uiso 1 4 e calc R . .
C20A C 0.5859(2) 0.51349(18) 0.30874(12) 0.0325(5) Uani 1 4 e d . . .
H20A H 0.6410 0.4622 0.3203 0.039 Uiso 1 4 e calc R . .
C21 C 0.1166(2) 0.70249(19) 0.64566(12) 0.0356(6) Uani 1 4 e d . . .
H21 H 0.0690 0.6467 0.6347 0.043 Uiso 1 4 e calc R . .
C21A C 0.4720(2) 0.4881(2) 0.27941(13) 0.0388(6) Uani 1 4 e d . . .
H21A H 0.4505 0.4222 0.2714 0.047 Uiso 1 4 e calc R . .
C22 C 0.1097(3) 0.7882(2) 0.61075(13) 0.0407(6) Uani 1 4 e d . . .
H22 H 0.0560 0.7913 0.5759 0.049 Uiso 1 4 e calc R . .
C22A C 0.3918(3) 0.5649(2) 0.26268(14) 0.0445(7) Uani 1 4 e d . . .
H22A H 0.3151 0.5514 0.2419 0.053 Uiso 1 4 e calc R . .
C23A C 0.4242(2) 0.6613(2) 0.27651(12) 0.0377(6) Uani 1 4 e d . . .
H23A H 0.3702 0.7135 0.2655 0.045 Uiso 1 4 e calc R . .
C23 C 0.1825(2) 0.86872(19) 0.62790(12) 0.0364(6) Uani 1 4 e d . . .
H23 H 0.1802 0.9267 0.6046 0.044 Uiso 1 4 e calc R . .

loop_
_atom_site_aniso_label
_atom_site_aniso_U_11
_atom_site_aniso_U_22
_atom_site_aniso_U_33
_atom_site_aniso_U_23
_atom_site_aniso_U_13
_atom_site_aniso_U_12
P1 0.0300(3) 0.0210(3) 0.0318(3) -0.0002(2) 0.0009(2) 0.0004(2)
P1A 0.0350(3) 0.0232(3) 0.0290(3) 0.0026(2) 0.0025(2) -0.0001(3)
O2 0.0350(9) 0.0241(9) 0.0403(10) 0.0008(7) 0.0001(7) -0.0001(7)
O2A 0.0461(10) 0.0249(9) 0.0369(10) 0.0014(7) 0.0058(8) 0.0005(8)
N3 0.0332(11) 0.0217(10) 0.0380(12) 0.0012(9) 0.0035(9) 0.0003(8)
N3A 0.0313(10) 0.0275(11) 0.0323(11) 0.0037(8) 0.0015(8) 0.0050(9)
C4A 0.0327(12) 0.0336(13) 0.0247(12) 0.0008(10) -0.0024(9) -0.0034(10)
C4 0.0285(12) 0.0303(13) 0.0381(14) -0.0099(11) 0.0008(10) -0.0057(10)
N5 0.0331(11) 0.0376(13) 0.0524(15) -0.0159(11) -0.0009(10) 0.0033(10)
N5A 0.0477(13) 0.0468(14) 0.0418(14) 0.0097(11) 0.0048(11) -0.0012(11)
C6 0.0386(16) 0.057(2) 0.079(2) -0.0308(19) 0.0053(15) 0.0077(14)
C6A 0.0493(17) 0.061(2) 0.0442(17) 0.0215(15) 0.0056(13) -0.0016(15)
C7A 0.0385(15) 0.081(2) 0.0420(17) 0.0199(16) 0.0089(12) 0.0012(15)
C7 0.0558(19) 0.078(3) 0.058(2) -0.0352(19) 0.0224(16) -0.0188(18)
C8 0.062(2) 0.062(2) 0.0498(19) -0.0177(16) 0.0211(15) -0.0215(17)
C8A 0.0444(16) 0.080(2) 0.0488(18) 0.0164(17) 0.0097(14) 0.0149(16)
C9A 0.0439(15) 0.0451(16) 0.0333(14) 0.0122(12) 0.0069(11) 0.0086(12)
C9 0.0512(16) 0.0405(16) 0.0433(17) -0.0074(13) 0.0118(13) -0.0085(13)
N10 0.0289(10) 0.0260(10) 0.0351(11) -0.0014(9) 0.0011(8) 0.0001(8)
N10A 0.0371(11) 0.0252(10) 0.0265(11) -0.0012(9) 0.0013(8) -0.0037(8)
C11A 0.0356(13) 0.0197(11) 0.0339(13) 0.0057(10) 0.0008(10) -0.0003(10)
C11 0.0371(13) 0.0201(11) 0.0315(13) -0.0015(10) 0.0000(10) 0.0005(10)
N12A 0.0357(11) 0.0271(11) 0.0413(12) -0.0013(9) 0.0010(9) -0.0028(9)
N12 0.0380(11) 0.0282(11) 0.0306(11) -0.0017(9) 0.0021(9) -0.0012(9)
C13 0.0528(16) 0.0327(14) 0.0344(15) 0.0021(11) 0.0018(12) -0.0029(12)
C13A 0.0334(14) 0.0360(15) 0.0586(18) -0.0044(13) 0.0016(12) -0.0026(11)
C14 0.0498(16) 0.0423(16) 0.0431(16) 0.0034(13) -0.0129(13) -0.0045(13)
C14A 0.0388(15) 0.0387(16) 0.0617(19) -0.0031(14) -0.0093(13) -0.0071(12)
C15A 0.0565(17) 0.0305(14) 0.0448(17) -0.0048(12) -0.0114(13) -0.0051(13)
C15 0.0371(14) 0.0480(17) 0.0512(18) 0.0022(14) -0.0072(13) -0.0063(13)
C16 0.0381(14) 0.0344(14) 0.0370(15) -0.0002(11) 0.0016(11) -0.0077(11)
C16A 0.0440(15) 0.0320(14) 0.0381(15) 0.0020(11) -0.0004(11) -0.0027(11)
N17 0.0367(11) 0.0211(10) 0.0345(12) 0.0037(9) -0.0007(9) -0.0021(8)
N17A 0.0342(11) 0.0255(10) 0.0339(12) 0.0075(9) -0.0004(9) 0.0047(9)
C18 0.0308(12) 0.0240(12) 0.0311(13) -0.0025(10) 0.0039(10) 0.0013(10)
C18A 0.0329(12) 0.0269(12) 0.0255(12) 0.0014(10) 0.0021(9) 0.0015(10)
N19A 0.0304(10) 0.0273(11) 0.0328(11) 0.0024(8) 0.0008(8) 0.0007(8)
N19 0.0333(10) 0.0236(10) 0.0317(11) -0.0007(8) 0.0046(8) 0.0018(8)
C20 0.0370(13) 0.0245(12) 0.0327(13) -0.0004(10) 0.0087(10) 0.0001(10)
C20A 0.0363(13) 0.0254(12) 0.0360(14) 0.0018(10) 0.0022(10) 0.0024(10)
C21 0.0389(14) 0.0307(13) 0.0374(14) -0.0059(11) 0.0047(11) -0.0089(11)
C21A 0.0405(14) 0.0315(14) 0.0446(16) -0.0070(12) 0.0043(12) -0.0055(11)
C22 0.0425(15) 0.0403(15) 0.0387(15) 0.0000(12) -0.0072(12) -0.0033(12)
C22A 0.0345(14) 0.0468(17) 0.0512(17) -0.0118(14) -0.0098(12) 0.0015(12)
C23A 0.0337(13) 0.0372(14) 0.0420(15) -0.0025(12) -0.0026(11) 0.0079(11)
C23 0.0428(14) 0.0287(13) 0.0373(14) 0.0048(11) -0.0040(11) -0.0007(11)

loop_
_geom_bond_atom_site_label_1
_geom_bond_atom_site_label_2
_geom_bond_distance
_geom_bond_site_symmetry_2
_geom_bond_publ_flag
P1 O2 1.4726(18) . ?
P1 N3 1.641(2) . ?
P1 N17 1.651(2) . ?
P1 N10 1.653(2) . ?
P1A O2A 1.4714(18) . ?
P1A N3A 1.639(2) . ?
P1A N17A 1.644(2) . ?
P1A N10A 1.649(2) . ?
N3 C4 1.391(3) . ?
N3 H3 0.8207 . ?
N3A C4A 1.397(3) . ?
N3A H3A 0.7900 . ?
C4A N5A 1.334(3) . ?
C4A C9A 1.362(4) . ?
C4 N5 1.331(3) . ?
C4 C9 1.389(4) . ?
N5 C6 1.338(4) . ?
N5A C6A 1.355(4) . ?
C6 C7 1.372(5) . ?
C6 H6 0.9300 . ?
C6A C7A 1.377(4) . ?
C6A H6A 0.9300 . ?
C7A C8A 1.354(5) . ?
C7A H7A 0.9300 . ?
C7 C8 1.375(5) . ?
C7 H7 0.9300 . ?
C8 C9 1.380(4) . ?
C8 H8 0.9300 . ?
C8A C9A 1.373(4) . ?
C8A H8A 0.9300 . ?
C9A H9A 0.9300 . ?
C9 H9 0.9300 . ?
N10 C11 1.393(3) . ?
N10 H10 0.9405 . ?
N10A C11A 1.389(3) . ?
N10A H10A 0.8113 . ?
C11A N12A 1.335(3) . ?
C11A C16A 1.390(4) . ?
C11 N12 1.333(3) . ?
C11 C16 1.396(3) . ?
N12A C13A 1.341(3) . ?
N12 C13 1.336(3) . ?
C13 C14 1.368(4) . ?
C13 H13 0.9300 . ?
C13A C14A 1.370(4) . ?
C13A H13A 0.9300 . ?
C14 C15 1.379(4) . ?
C14 H14 0.9300 . ?
C14A C15A 1.390(4) . ?
C14A H14A 0.9300 . ?
C15A C16A 1.379(4) . ?
C15A H15A 0.9300 . ?
C15 C16 1.377(4) . ?
C15 H15 0.9300 . ?
C16 H16 0.9300 . ?
C16A H16A 0.9300 . ?
N17 C18 1.392(3) . ?
N17 H17 0.8568 . ?
N17A C18A 1.387(3) . ?
N17A H17A 0.8124 . ?
C18 N19 1.328(3) . ?
C18 C23 1.397(3) . ?
C18A N19A 1.334(3) . ?
C18A C23A 1.399(3) . ?
N19A C20A 1.338(3) . ?
N19 C20 1.346(3) . ?
C20 C21 1.367(4) . ?
C20 H20 0.9300 . ?
C20A C21A 1.382(4) . ?
C20A H20A 0.9300 . ?
C21 C22 1.382(4) . ?
C21 H21 0.9300 . ?
C21A C22A 1.375(4) . ?
C21A H21A 0.9300 . ?
C22 C23 1.371(4) . ?
C22 H22 0.9300 . ?
C22A C23A 1.372(4) . ?
C22A H22A 0.9300 . ?
C23A H23A 0.9300 . ?
C23 H23 0.9300 . ?

loop_
_cod_related_entry_id
_cod_related_entry_database
_cod_related_entry_code
1 ChemSpider 30653801
